data_4035161
loop_
_publ_author_name
'Liang, Dong-Dong'
'Wang, Mei-Xiang'

_publ_section_title
;
 Synthesis and Structure of Functionalized Homo
 Heteracalix[2]arene[2]triazines: Effect of All Heteroatom Bridges on
 Macrocyclic Conformation.
;
_journal_issue 6
_journal_name_full 'The Journal of organic chemistry'
_journal_page_first 3316
_journal_page_last 3324
_journal_paper_doi 10.1021/acs.joc.8b00284
_journal_volume 83
_journal_year 2018
_chemical_formula_moiety 'C28 H28 Cl2 N10 O6'
_chemical_formula_sum 'C28 H28 Cl2 N10 O6'
_chemical_formula_weight 671.50
_space_group_IT_number 29
_space_group_name_Hall 'P 2c -2ac'
_space_group_name_H-M_alt 'P c a 21'
_symmetry_cell_setting orthorhombic
_symmetry_space_group_name_H-M 'P c a 21'
_atom_sites_solution_hydrogens geom
_atom_sites_solution_primary direct
_atom_sites_solution_secondary difmap
_audit_creation_method SHELXL-97
_cell_angle_alpha 90.00
_cell_angle_beta 90.00
_cell_angle_gamma 90.00
_cell_formula_units_Z 8
_cell_length_a 23.380(5)
_cell_length_b 15.660(3)
_cell_length_c 17.820(4)
_cell_measurement_reflns_used 18974
_cell_measurement_temperature 173(2)
_cell_measurement_theta_max 27.4828
_cell_measurement_theta_min 1.3003
_cell_volume 6524(2)
_computing_cell_refinement 'CrystalClear (Rigaku Inc., 2008)'
_computing_data_collection 'CrystalClear (Rigaku Inc., 2008)'
_computing_data_reduction 'CrystalClear (Rigaku Inc., 2008)'
_computing_molecular_graphics
;
 Mercury: visualization and analysis of crystal structures, C. F. Macrae,
 P. R. Edgington, P. McCabe, E. Pidcock, G. P. Shields, R. Taylor,
 M. Towler and J. van de Streek, J. Appl. Cryst., 39, 453-457, 2006.
;
_computing_publication_material 'SHELX-97 (Sheldrick, 2008)'
_computing_structure_refinement 'SHELX-97 (Sheldrick, 2008)'
_computing_structure_solution 'SHELX-97 (Sheldrick, 2008)'
_diffrn_ambient_temperature 173(2)
_diffrn_detector_area_resol_mean 28.5714
_diffrn_measured_fraction_theta_full 0.987
_diffrn_measured_fraction_theta_max 0.987
_diffrn_measurement_device_type 'MM007HF + CCD (Saturn724+)'
_diffrn_measurement_method '\w scans at fixed \c = 45\%'
_diffrn_radiation_monochromator Confocal
_diffrn_radiation_source 'Rotating Anode'
_diffrn_radiation_type MoK\a
_diffrn_radiation_wavelength 0.71073
_diffrn_reflns_av_R_equivalents 0.0781
_diffrn_reflns_av_sigmaI/netI 0.1077
_diffrn_reflns_limit_h_max 27
_diffrn_reflns_limit_h_min -27
_diffrn_reflns_limit_k_max 18
_diffrn_reflns_limit_k_min -10
_diffrn_reflns_limit_l_max 20
_diffrn_reflns_limit_l_min -19
_diffrn_reflns_number 21758
_diffrn_reflns_theta_full 25.00
_diffrn_reflns_theta_max 25.00
_diffrn_reflns_theta_min 1.30
_exptl_absorpt_coefficient_mu 0.256
_exptl_absorpt_correction_T_max 1.0000
_exptl_absorpt_correction_T_min 0.2135
_exptl_absorpt_correction_type multi-scan
_exptl_absorpt_process_details 'CrystalClear (Rigaku Inc., 2008)'
_exptl_crystal_colour Colorless
_exptl_crystal_density_diffrn 1.367
_exptl_crystal_density_method 'not measured'
_exptl_crystal_description plate
_exptl_crystal_F_000 2784
_exptl_crystal_size_max 0.32
_exptl_crystal_size_mid 0.23
_exptl_crystal_size_min 0.08
_refine_diff_density_max 0.271
_refine_diff_density_min -0.298
_refine_diff_density_rms 0.059
_refine_ls_abs_structure_details 'Flack H D (1983), Acta Cryst. A39, 876-881'
_refine_ls_abs_structure_Flack 0.13(9)
_refine_ls_extinction_method none
_refine_ls_goodness_of_fit_ref 1.081
_refine_ls_hydrogen_treatment constr
_refine_ls_matrix_type full
_refine_ls_number_parameters 840
_refine_ls_number_reflns 10521
_refine_ls_number_restraints 1129
_refine_ls_restrained_S_all 1.064
_refine_ls_R_factor_all 0.1089
_refine_ls_R_factor_gt 0.0854
_refine_ls_shift/su_max 0.000
_refine_ls_shift/su_mean 0.000
_refine_ls_structure_factor_coef Fsqd
_refine_ls_weighting_details 'calc w=1/[\s^2^(Fo^2^)+(0.0529P)^2^+7.6063P] where P=(Fo^2^+2Fc^2^)/3'
_refine_ls_weighting_scheme calc
_refine_ls_wR_factor_gt 0.1744
_refine_ls_wR_factor_ref 0.1907
_reflns_number_gt 8266
_reflns_number_total 10521
_reflns_threshold_expression >2sigma(I)
_cod_data_source_file jo8b00284_si_002.cif
_cod_data_source_block a
_cod_original_cell_volume 6525(2)
_cod_original_sg_symbol_H-M Pca2(1)
_cod_database_code 4035161

loop_
_symmetry_equiv_pos_as_xyz
'x, y, z'
'-x, -y, z+1/2'
'x+1/2, -y, z'
'-x+1/2, y, z+1/2'

loop_
_atom_site_label
_atom_site_type_symbol
_atom_site_fract_x
_atom_site_fract_y
_atom_site_fract_z
_atom_site_U_iso_or_equiv
_atom_site_adp_type
_atom_site_occupancy
_atom_site_symmetry_multiplicity
_atom_site_calc_flag
_atom_site_refinement_flags
Cl1 Cl 0.04268(8) -0.00465(11) 0.02601(11) 0.0482(5) Uani 1 1 d U
Cl2 Cl 0.56285(9) 0.20205(13) 0.18882(13) 0.0598(5) Uani 1 1 d U
Cl3 Cl 0.55761(8) 0.52085(11) 0.12345(14) 0.0605(6) Uani 1 1 d U
Cl4 Cl 0.03559(9) 0.66074(14) -0.04774(15) 0.0732(7) Uani 1 1 d U
O1 O 0.1033(2) 0.3392(3) -0.0504(3) 0.0469(12) Uani 1 1 d U
O2 O 0.1868(2) 0.4139(3) -0.0623(3) 0.0604(15) Uani 1 1 d U
O3 O 0.3289(2) 0.5149(3) -0.0004(3) 0.0537(13) Uani 1 1 d U
O4 O 0.4248(2) 0.4942(4) 0.0065(3) 0.0577(14) Uani 1 1 d U
O5 O 0.4164(2) 0.1441(3) 0.0044(3) 0.0459(12) Uani 1 1 d U
O6 O 0.2270(2) 0.0807(3) -0.0718(3) 0.0445(12) Uani 1 1 d U
O7 O 0.1655(2) 0.9421(3) 0.1201(3) 0.0501(13) Uani 1 1 d U
O8 O 0.25070(19) 1.0108(3) 0.1112(2) 0.0365(10) Uani 1 1 d U
O9 O 0.3982(2) 0.9643(3) 0.1730(3) 0.0612(16) Uani 1 1 d U
O10 O 0.4751(2) 0.8826(3) 0.2021(3) 0.0481(12) Uani 1 1 d U
O11 O 0.3711(2) 0.5943(3) 0.2140(3) 0.0430(11) Uani 1 1 d U
O12 O 0.1774(2) 0.6390(3) 0.1462(3) 0.0568(14) Uani 1 1 d U
N1 N 0.1631(2) 0.3398(3) 0.0448(3) 0.0342(12) Uani 1 1 d U
N2 N 0.1270(2) 0.2750(3) 0.0710(3) 0.0312(11) Uani 1 1 d U
H2 H 0.1024 0.2835 0.1075 0.037 Uiso 1 1 calc R
N3 N 0.0877(2) 0.1443(3) 0.0464(3) 0.0384(13) Uani 1 1 d U
N4 N 0.1403(2) 0.0445(3) -0.0287(3) 0.0382(13) Uani 1 1 d U
N5 N 0.1803(2) 0.1819(3) -0.0019(3) 0.0352(12) Uani 1 1 d U
N6 N 0.3632(2) 0.4278(3) 0.0857(3) 0.0353(12) Uani 1 1 d U
N7 N 0.4089(2) 0.4007(3) 0.1291(3) 0.0363(12) Uani 1 1 d U
H7 H 0.4219 0.4330 0.1658 0.044 Uiso 1 1 calc R
N8 N 0.4083(2) 0.2722(3) 0.0657(3) 0.0367(12) Uani 1 1 d U
N9 N 0.4841(3) 0.1740(4) 0.0909(4) 0.0448(14) Uani 1 1 d U
N10 N 0.4802(2) 0.3066(3) 0.1562(3) 0.0404(13) Uani 1 1 d U
N11 N 0.2311(2) 0.9073(3) 0.0286(3) 0.0324(11) Uani 1 1 d U
N12 N 0.1880(2) 0.8690(3) -0.0136(3) 0.0389(13) Uani 1 1 d U
H12 H 0.1764 0.8923 -0.0559 0.047 Uiso 1 1 calc R
N13 N 0.1175(2) 0.7705(3) -0.0281(3) 0.0426(13) Uani 1 1 d U
N14 N 0.1135(3) 0.6516(4) 0.0548(4) 0.0528(15) Uani 1 1 d U
N15 N 0.1880(2) 0.7540(3) 0.0680(4) 0.0414(13) Uani 1 1 d U
N16 N 0.4290(2) 0.8609(3) 0.0944(3) 0.0349(12) Uani 1 1 d U
N17 N 0.4706(2) 0.7986(3) 0.0813(3) 0.0356(12) Uani 1 1 d U
H17 H 0.5001 0.8098 0.0522 0.043 Uiso 1 1 calc R
N18 N 0.4158(2) 0.7013(3) 0.1482(3) 0.0351(12) Uani 1 1 d U
N19 N 0.4583(2) 0.5645(3) 0.1726(3) 0.0393(13) Uani 1 1 d U
N20 N 0.5114(2) 0.6692(3) 0.1064(3) 0.0394(13) Uani 1 1 d U
C1 C 0.0824(4) 0.3509(6) -0.1271(5) 0.061(2) Uani 1 1 d U
C2 C 0.1210(4) 0.2990(6) -0.1803(5) 0.074(3) Uani 1 1 d U
H2A H 0.1602 0.3208 -0.1774 0.111 Uiso 1 1 calc R
H2B H 0.1069 0.3045 -0.2318 0.111 Uiso 1 1 calc R
H2C H 0.1204 0.2388 -0.1654 0.111 Uiso 1 1 calc R
C3 C 0.0240(4) 0.3109(8) -0.1244(6) 0.089(3) Uani 1 1 d U
H3A H 0.0277 0.2500 -0.1125 0.133 Uiso 1 1 calc R
H3B H 0.0052 0.3175 -0.1732 0.133 Uiso 1 1 calc R
H3C H 0.0010 0.3390 -0.0856 0.133 Uiso 1 1 calc R
C4 C 0.0797(4) 0.4436(6) -0.1492(6) 0.081(3) Uani 1 1 d U
H4A H 0.0567 0.4751 -0.1125 0.121 Uiso 1 1 calc R
H4B H 0.0623 0.4487 -0.1990 0.121 Uiso 1 1 calc R
H4C H 0.1185 0.4673 -0.1504 0.121 Uiso 1 1 calc R
C5 C 0.1553(3) 0.3693(4) -0.0273(4) 0.0454(16) Uani 1 1 d U
C6 C 0.2106(3) 0.3633(4) 0.0907(4) 0.0352(14) Uani 1 1 d U
C7 C 0.1995(3) 0.3685(4) 0.1683(4) 0.0427(16) Uani 1 1 d U
H7A H 0.1625 0.3564 0.1875 0.051 Uiso 1 1 calc R
C8 C 0.2437(4) 0.3916(5) 0.2158(5) 0.0508(17) Uani 1 1 d U
H8 H 0.2368 0.3937 0.2683 0.061 Uiso 1 1 calc R
C9 C 0.2963(3) 0.4113(4) 0.1895(4) 0.0382(15) Uani 1 1 d U
H9 H 0.3258 0.4275 0.2233 0.046 Uiso 1 1 calc R
C10 C 0.3069(3) 0.4078(4) 0.1144(4) 0.0320(13) Uani 1 1 d U
C11 C 0.2648(3) 0.3814(4) 0.0634(4) 0.0323(13) Uani 1 1 d U
H11 H 0.2732 0.3760 0.0114 0.039 Uiso 1 1 calc R
C12 C 0.3764(3) 0.4804(4) 0.0265(4) 0.0403(15) Uani 1 1 d U
C13 C 0.3299(4) 0.5744(5) -0.0648(5) 0.061(2) Uani 1 1 d U
C14 C 0.2669(4) 0.5916(6) -0.0760(7) 0.098(4) Uani 1 1 d U
H14A H 0.2460 0.5373 -0.0770 0.147 Uiso 1 1 calc R
H14B H 0.2612 0.6216 -0.1237 0.147 Uiso 1 1 calc R
H14C H 0.2526 0.6269 -0.0347 0.147 Uiso 1 1 calc R
C15 C 0.3627(4) 0.6520(5) -0.0447(6) 0.083(3) Uani 1 1 d U
H15A H 0.3445 0.6800 -0.0017 0.124 Uiso 1 1 calc R
H15B H 0.3632 0.6912 -0.0875 0.124 Uiso 1 1 calc R
H15C H 0.4019 0.6360 -0.0315 0.124 Uiso 1 1 calc R
C16 C 0.3555(5) 0.5283(7) -0.1313(6) 0.098(4) Uani 1 1 d U
H16A H 0.3971 0.5247 -0.1252 0.147 Uiso 1 1 calc R
H16B H 0.3465 0.5596 -0.1774 0.147 Uiso 1 1 calc R
H16C H 0.3395 0.4705 -0.1344 0.147 Uiso 1 1 calc R
C17 C 0.4334(3) 0.3244(4) 0.1148(4) 0.0377(14) Uani 1 1 d U
C18 C 0.5018(3) 0.2309(4) 0.1399(4) 0.0441(16) Uani 1 1 d U
C19 C 0.4372(3) 0.2008(4) 0.0558(4) 0.0402(15) Uani 1 1 d U
C20 C 0.3679(3) 0.1668(4) -0.0370(4) 0.0387(14) Uani 1 1 d U
C21 C 0.3699(3) 0.2360(4) -0.0857(4) 0.0444(16) Uani 1 1 d U
H21 H 0.4035 0.2698 -0.0892 0.053 Uiso 1 1 calc R
C22 C 0.3231(3) 0.2550(4) -0.1284(4) 0.0443(16) Uani 1 1 d U
H22 H 0.3240 0.3024 -0.1617 0.053 Uiso 1 1 calc R
C23 C 0.2738(3) 0.2044(4) -0.1231(4) 0.0426(16) Uani 1 1 d U
H23 H 0.2408 0.2166 -0.1524 0.051 Uiso 1 1 calc R
C24 C 0.2745(3) 0.1365(4) -0.0741(4) 0.0365(14) Uani 1 1 d U
C25 C 0.3210(3) 0.1164(4) -0.0307(4) 0.0396(15) Uani 1 1 d U
H25 H 0.3203 0.0691 0.0026 0.047 Uiso 1 1 calc R
C26 C 0.1809(3) 0.1052(4) -0.0311(4) 0.0359(14) Uani 1 1 d U
C27 C 0.0960(3) 0.0692(4) 0.0126(4) 0.0367(14) Uani 1 1 d U
C28 C 0.1324(3) 0.1982(4) 0.0365(4) 0.0358(14) Uani 1 1 d U
C29 C 0.2475(3) 1.0560(4) 0.1854(4) 0.0421(15) Uani 1 1 d U
C30 C 0.2552(4) 0.9895(5) 0.2467(4) 0.063(2) Uani 1 1 d U
H30A H 0.2206 0.9544 0.2502 0.095 Uiso 1 1 calc R
H30B H 0.2619 1.0182 0.2948 0.095 Uiso 1 1 calc R
H30C H 0.2880 0.9531 0.2346 0.095 Uiso 1 1 calc R
C31 C 0.1927(4) 1.1052(6) 0.1925(5) 0.067(2) Uani 1 1 d U
H31A H 0.1847 1.1348 0.1452 0.100 Uiso 1 1 calc R
H31B H 0.1963 1.1471 0.2331 0.100 Uiso 1 1 calc R
H31C H 0.1613 1.0658 0.2039 0.100 Uiso 1 1 calc R
C32 C 0.2983(3) 1.1141(5) 0.1810(5) 0.056(2) Uani 1 1 d U
H32A H 0.3319 1.0814 0.1652 0.083 Uiso 1 1 calc R
H32B H 0.3054 1.1394 0.2304 0.083 Uiso 1 1 calc R
H32C H 0.2907 1.1595 0.1445 0.083 Uiso 1 1 calc R
C33 C 0.2116(3) 0.9532(4) 0.0918(4) 0.0358(14) Uani 1 1 d U
C34 C 0.2885(3) 0.8962(4) 0.0067(3) 0.0308(13) Uani 1 1 d U
C35 C 0.3024(3) 0.9000(4) -0.0699(4) 0.0372(14) Uani 1 1 d U
H35 H 0.2737 0.9084 -0.1069 0.045 Uiso 1 1 calc R
C36 C 0.3590(3) 0.8911(4) -0.0896(4) 0.0407(15) Uani 1 1 d U
H36 H 0.3692 0.8939 -0.1411 0.049 Uiso 1 1 calc R
C37 C 0.4020(3) 0.8782(4) -0.0363(4) 0.0406(15) Uani 1 1 d U
H37 H 0.4408 0.8723 -0.0513 0.049 Uiso 1 1 calc R
C38 C 0.3867(3) 0.8742(4) 0.0391(4) 0.0326(13) Uani 1 1 d U
C39 C 0.3305(3) 0.8810(4) 0.0597(4) 0.0301(13) Uani 1 1 d U
H39 H 0.3202 0.8752 0.1111 0.036 Uiso 1 1 calc R
C40 C 0.4318(3) 0.9079(4) 0.1599(4) 0.0400(15) Uani 1 1 d U
C41 C 0.4845(4) 0.9233(5) 0.2770(5) 0.059(2) Uani 1 1 d U
C42 C 0.5351(5) 0.8740(8) 0.3056(6) 0.099(4) Uani 1 1 d U
H42A H 0.5246 0.8137 0.3112 0.149 Uiso 1 1 calc R
H42B H 0.5469 0.8970 0.3543 0.149 Uiso 1 1 calc R
H42C H 0.5668 0.8791 0.2698 0.149 Uiso 1 1 calc R
C43 C 0.4978(6) 1.0152(6) 0.2673(7) 0.104(4) Uani 1 1 d U
H43A H 0.5231 1.0226 0.2239 0.155 Uiso 1 1 calc R
H43B H 0.5169 1.0368 0.3124 0.155 Uiso 1 1 calc R
H43C H 0.4623 1.0471 0.2590 0.155 Uiso 1 1 calc R
C44 C 0.4329(5) 0.9060(8) 0.3248(6) 0.102(4) Uani 1 1 d U
H44A H 0.3999 0.9367 0.3042 0.153 Uiso 1 1 calc R
H44B H 0.4402 0.9255 0.3761 0.153 Uiso 1 1 calc R
H44C H 0.4249 0.8446 0.3251 0.153 Uiso 1 1 calc R
C45 C 0.4652(3) 0.7209(4) 0.1137(4) 0.0348(14) Uani 1 1 d U
C46 C 0.5033(3) 0.5923(4) 0.1356(4) 0.0410(15) Uani 1 1 d U
C47 C 0.4162(3) 0.6234(4) 0.1766(4) 0.0359(14) Uani 1 1 d U
C48 C 0.3219(3) 0.6466(4) 0.2210(4) 0.0409(15) Uani 1 1 d U
C49 C 0.2758(3) 0.6241(4) 0.1762(4) 0.0439(16) Uani 1 1 d U
H49 H 0.2785 0.5800 0.1398 0.053 Uiso 1 1 calc R
C50 C 0.2259(3) 0.6690(4) 0.1874(5) 0.0471(16) Uani 1 1 d U
C51 C 0.2214(3) 0.7347(5) 0.2379(4) 0.0498(18) Uani 1 1 d U
H51 H 0.1866 0.7652 0.2437 0.060 Uiso 1 1 calc R
C52 C 0.2694(4) 0.7553(5) 0.2803(4) 0.0524(18) Uani 1 1 d U
H52 H 0.2674 0.7999 0.3163 0.063 Uiso 1 1 calc R
C53 C 0.3198(3) 0.7111(4) 0.2704(4) 0.0460(17) Uani 1 1 d U
H53 H 0.3528 0.7263 0.2984 0.055 Uiso 1 1 calc R
C54 C 0.1601(3) 0.6838(4) 0.0876(4) 0.0469(16) Uani 1 1 d U
C55 C 0.0959(3) 0.6986(5) -0.0033(5) 0.0485(17) Uani 1 1 d U
C56 C 0.1638(3) 0.7950(4) 0.0112(4) 0.0375(14) Uani 1 1 d U

loop_
_atom_site_aniso_label
_atom_site_aniso_U_11
_atom_site_aniso_U_22
_atom_site_aniso_U_33
_atom_site_aniso_U_23
_atom_site_aniso_U_13
_atom_site_aniso_U_12
Cl1 0.0340(10) 0.0355(8) 0.0751(12) -0.0088(9) 0.0080(9) -0.0104(7)
Cl2 0.0337(10) 0.0525(11) 0.0933(15) 0.0182(11) -0.0130(11) 0.0044(9)
Cl3 0.0377(11) 0.0352(9) 0.1085(16) 0.0103(10) 0.0174(11) 0.0116(8)
Cl4 0.0463(13) 0.0567(12) 0.1168(19) -0.0167(12) -0.0195(13) -0.0144(10)
O1 0.037(3) 0.057(3) 0.047(3) 0.012(2) -0.002(2) -0.004(2)
O2 0.052(3) 0.065(3) 0.065(3) 0.028(3) -0.006(3) -0.018(3)
O3 0.034(3) 0.051(3) 0.077(3) 0.024(2) -0.008(2) -0.006(2)
O4 0.027(3) 0.077(4) 0.069(3) 0.014(3) 0.010(2) -0.006(3)
O5 0.037(3) 0.032(2) 0.069(3) -0.010(2) -0.002(2) 0.006(2)
O6 0.033(3) 0.039(2) 0.062(3) -0.011(2) 0.011(2) -0.002(2)
O7 0.031(3) 0.055(3) 0.065(3) -0.007(3) 0.005(3) -0.003(2)
O8 0.036(2) 0.035(2) 0.039(2) -0.0053(18) -0.001(2) 0.0017(19)
O9 0.043(3) 0.061(3) 0.080(4) -0.025(3) -0.025(3) 0.021(3)
O10 0.035(3) 0.052(3) 0.058(3) 0.001(2) -0.016(2) 0.007(2)
O11 0.032(3) 0.032(2) 0.065(3) 0.009(2) 0.008(2) 0.0050(19)
O12 0.044(3) 0.041(3) 0.086(3) 0.027(2) -0.009(3) -0.010(2)
N1 0.025(3) 0.034(2) 0.044(3) -0.001(2) 0.002(2) -0.007(2)
N2 0.025(3) 0.025(2) 0.044(3) 0.001(2) 0.010(2) -0.006(2)
N3 0.034(3) 0.030(3) 0.051(3) -0.002(2) 0.005(2) 0.001(2)
N4 0.033(3) 0.030(3) 0.052(3) -0.001(2) 0.005(3) 0.001(2)
N5 0.030(3) 0.026(2) 0.049(3) -0.011(2) 0.004(2) -0.001(2)
N6 0.024(3) 0.028(2) 0.055(3) 0.003(2) -0.004(2) -0.001(2)
N7 0.026(3) 0.029(2) 0.054(3) -0.004(2) -0.006(2) 0.001(2)
N8 0.029(3) 0.025(2) 0.055(3) -0.003(2) 0.002(3) 0.001(2)
N9 0.034(3) 0.037(3) 0.063(3) 0.002(3) -0.001(3) 0.001(2)
N10 0.032(3) 0.038(3) 0.051(3) 0.006(2) -0.001(2) -0.002(2)
N11 0.025(3) 0.033(2) 0.040(3) -0.002(2) -0.001(2) -0.001(2)
N12 0.034(3) 0.032(3) 0.051(3) 0.000(2) -0.008(2) -0.006(2)
N13 0.030(3) 0.036(3) 0.062(3) -0.010(3) -0.008(3) -0.001(2)
N14 0.031(3) 0.038(3) 0.089(4) -0.002(3) -0.004(3) -0.001(2)
N15 0.029(3) 0.031(3) 0.064(3) 0.001(3) -0.003(3) -0.001(2)
N16 0.024(3) 0.030(2) 0.051(3) 0.001(2) 0.002(2) 0.006(2)
N17 0.027(3) 0.033(2) 0.047(3) 0.004(2) 0.006(2) 0.002(2)
N18 0.031(3) 0.032(3) 0.042(3) 0.004(2) 0.009(2) 0.001(2)
N19 0.028(3) 0.028(2) 0.062(3) -0.002(2) -0.003(3) 0.004(2)
N20 0.031(3) 0.028(2) 0.059(3) 0.003(2) 0.003(3) 0.003(2)
C1 0.050(4) 0.075(4) 0.058(4) 0.007(4) -0.009(3) 0.000(4)
C2 0.087(7) 0.075(6) 0.061(5) 0.005(4) 0.003(5) 0.012(5)
C3 0.050(6) 0.136(8) 0.080(6) 0.005(6) -0.016(5) -0.015(6)
C4 0.077(7) 0.087(6) 0.079(6) 0.017(5) -0.010(5) 0.010(5)
C5 0.029(3) 0.046(3) 0.062(4) 0.003(3) 0.003(3) -0.004(3)
C6 0.031(3) 0.028(3) 0.047(3) -0.001(2) 0.001(3) 0.000(2)
C7 0.045(4) 0.037(3) 0.046(3) 0.002(3) 0.003(3) -0.005(3)
C8 0.049(4) 0.049(3) 0.055(4) 0.003(3) -0.006(3) -0.006(3)
C9 0.040(3) 0.033(3) 0.042(3) 0.004(3) 0.002(3) -0.001(3)
C10 0.025(3) 0.021(2) 0.050(3) 0.003(2) -0.001(3) -0.002(2)
C11 0.029(3) 0.022(3) 0.046(3) -0.002(2) 0.006(3) 0.003(2)
C12 0.033(3) 0.036(3) 0.052(3) 0.002(3) 0.000(3) -0.001(3)
C13 0.057(4) 0.050(4) 0.077(4) 0.018(4) -0.009(4) -0.015(3)
C14 0.056(6) 0.095(7) 0.143(8) 0.067(6) -0.035(6) -0.013(5)
C15 0.094(7) 0.062(5) 0.093(6) 0.019(5) -0.011(6) -0.023(5)
C16 0.136(9) 0.084(7) 0.074(6) 0.003(5) -0.024(6) -0.011(7)
C17 0.031(3) 0.033(3) 0.050(3) 0.008(3) 0.011(3) -0.002(2)
C18 0.032(3) 0.038(3) 0.062(4) 0.008(3) 0.000(3) 0.007(3)
C19 0.036(3) 0.029(3) 0.056(3) -0.001(3) 0.006(3) 0.002(3)
C20 0.034(3) 0.030(3) 0.053(3) -0.009(3) 0.003(3) 0.004(2)
C21 0.040(4) 0.041(3) 0.052(4) -0.010(3) 0.010(3) -0.005(3)
C22 0.050(4) 0.033(3) 0.050(4) 0.001(3) 0.000(3) -0.001(3)
C23 0.036(3) 0.043(3) 0.049(3) -0.006(3) 0.001(3) 0.003(3)
C24 0.030(3) 0.031(3) 0.049(3) -0.013(2) 0.014(3) 0.001(2)
C25 0.043(4) 0.027(3) 0.049(3) -0.003(3) 0.003(3) 0.000(3)
C26 0.034(3) 0.031(3) 0.043(3) 0.001(3) 0.005(3) -0.001(2)
C27 0.030(3) 0.027(3) 0.053(3) -0.004(3) 0.008(3) -0.006(2)
C28 0.032(3) 0.027(3) 0.048(3) 0.003(3) 0.003(3) 0.000(2)
C29 0.037(3) 0.047(3) 0.042(3) -0.006(3) -0.006(3) 0.007(3)
C30 0.077(6) 0.059(5) 0.052(5) -0.003(4) 0.001(4) 0.005(5)
C31 0.056(5) 0.076(6) 0.069(5) -0.021(4) -0.007(4) 0.022(4)
C32 0.057(5) 0.049(4) 0.061(5) -0.023(4) -0.003(4) -0.001(4)
C33 0.032(3) 0.037(3) 0.038(3) 0.001(3) -0.009(3) 0.000(3)
C34 0.027(3) 0.025(3) 0.040(3) 0.002(2) -0.005(3) -0.001(2)
C35 0.041(3) 0.032(3) 0.039(3) 0.001(3) -0.008(3) 0.002(3)
C36 0.039(4) 0.044(3) 0.039(3) -0.002(3) -0.002(3) -0.002(3)
C37 0.032(3) 0.037(3) 0.053(3) 0.002(3) 0.007(3) -0.001(3)
C38 0.024(3) 0.028(3) 0.046(3) 0.001(2) -0.003(3) -0.002(2)
C39 0.029(3) 0.023(3) 0.039(3) 0.004(2) 0.004(3) -0.002(2)
C40 0.027(3) 0.041(3) 0.053(3) 0.003(3) -0.006(3) 0.005(3)
C41 0.061(4) 0.058(4) 0.058(4) 0.002(3) -0.024(4) -0.003(4)
C42 0.081(7) 0.117(8) 0.100(7) 0.000(6) -0.042(6) 0.001(6)
C43 0.136(9) 0.074(6) 0.101(7) -0.002(6) -0.052(7) -0.030(6)
C44 0.096(8) 0.144(9) 0.066(6) -0.012(6) 0.004(6) -0.028(7)
C45 0.028(3) 0.034(3) 0.042(3) 0.003(3) -0.001(3) 0.001(2)
C46 0.030(3) 0.035(3) 0.058(4) -0.001(3) -0.002(3) 0.003(3)
C47 0.028(3) 0.030(3) 0.049(3) 0.003(3) 0.001(3) -0.003(2)
C48 0.039(3) 0.032(3) 0.052(3) 0.012(3) 0.005(3) 0.005(3)
C49 0.045(4) 0.032(3) 0.055(4) 0.011(3) 0.010(3) 0.003(3)
C50 0.035(3) 0.041(3) 0.065(4) 0.019(3) 0.001(3) -0.001(3)
C51 0.045(4) 0.040(3) 0.064(4) 0.014(3) 0.010(3) 0.009(3)
C52 0.060(4) 0.041(3) 0.056(4) 0.007(3) 0.005(3) 0.007(3)
C53 0.050(4) 0.037(3) 0.051(3) 0.009(3) 0.003(3) -0.003(3)
C54 0.035(3) 0.036(3) 0.070(4) 0.006(3) -0.006(3) 0.004(3)
C55 0.028(3) 0.042(3) 0.075(4) -0.010(3) -0.007(3) -0.002(3)
C56 0.029(3) 0.029(3) 0.054(3) -0.005(3) -0.003(3) -0.002(2)

loop_
_atom_type_symbol
_atom_type_description
_atom_type_scat_dispersion_real
_atom_type_scat_dispersion_imag
_atom_type_scat_source
C C 0.0033 0.0016 'International Tables Vol C Tables 4.2.6.8 and 6.1.1.4'
H H 0.0000 0.0000 'International Tables Vol C Tables 4.2.6.8 and 6.1.1.4'
N N 0.0061 0.0033 'International Tables Vol C Tables 4.2.6.8 and 6.1.1.4'
O O 0.0106 0.0060 'International Tables Vol C Tables 4.2.6.8 and 6.1.1.4'
Cl Cl 0.1484 0.1585 'International Tables Vol C Tables 4.2.6.8 and 6.1.1.4'

loop_
_geom_angle_atom_site_label_1
_geom_angle_atom_site_label_2
_geom_angle_atom_site_label_3
_geom_angle
C5 O1 C1 122.4(6)
C12 O3 C13 121.6(6)
C19 O5 C20 118.4(5)
C26 O6 C24 117.8(5)
C33 O8 C29 120.9(5)
C40 O10 C41 119.5(6)
C47 O11 C48 119.4(5)
C54 O12 C50 118.3(5)
C5 N1 N2 118.2(5)
C5 N1 C6 123.5(6)
N2 N1 C6 117.7(5)
C28 N2 N1 115.8(5)
C28 N2 H2 122.1
N1 N2 H2 122.1
C27 N3 C28 112.2(5)
C27 N4 C26 111.3(5)
C26 N5 C28 112.9(5)
C12 N6 N7 116.1(5)
C12 N6 C10 127.2(5)
N7 N6 C10 116.0(5)
C17 N7 N6 119.6(6)
C17 N7 H7 120.2
N6 N7 H7 120.2
C19 N8 C17 112.4(6)
C18 N9 C19 110.9(6)
C18 N10 C17 112.0(6)
N12 N11 C33 114.6(5)
N12 N11 C34 119.1(5)
C33 N11 C34 126.2(5)
C56 N12 N11 119.4(5)
C56 N12 H12 120.3
N11 N12 H12 120.3
C55 N13 C56 112.3(6)
C54 N14 C55 112.5(6)
C54 N15 C56 113.1(6)
C40 N16 N17 118.7(5)
C40 N16 C38 122.9(5)
N17 N16 C38 118.3(5)
C45 N17 N16 119.3(5)
C45 N17 H17 120.3
N16 N17 H17 120.3
C47 N18 C45 112.4(6)
C46 N19 C47 112.4(6)
C46 N20 C45 112.9(6)
O1 C1 C3 102.8(7)
O1 C1 C4 112.3(7)
C3 C1 C4 111.9(8)
O1 C1 C2 108.2(7)
C3 C1 C2 109.4(8)
C4 C1 C2 111.8(8)
C1 C2 H2A 109.5
C1 C2 H2B 109.5
H2A C2 H2B 109.5
C1 C2 H2C 109.5
H2A C2 H2C 109.5
H2B C2 H2C 109.5
C1 C3 H3A 109.5
C1 C3 H3B 109.5
H3A C3 H3B 109.5
C1 C3 H3C 109.5
H3A C3 H3C 109.5
H3B C3 H3C 109.5
C1 C4 H4A 109.5
C1 C4 H4B 109.5
H4A C4 H4B 109.5
C1 C4 H4C 109.5
H4A C4 H4C 109.5
H4B C4 H4C 109.5
O2 C5 O1 126.5(7)
O2 C5 N1 127.0(7)
O1 C5 N1 106.5(6)
C11 C6 C7 120.1(6)
C11 C6 N1 124.2(6)
C7 C6 N1 115.7(6)
C8 C7 C6 118.6(7)
C8 C7 H7A 120.7
C6 C7 H7A 120.7
C9 C8 C7 121.8(8)
C9 C8 H8 119.1
C7 C8 H8 119.1
C8 C9 C10 119.8(7)
C8 C9 H9 120.1
C10 C9 H9 120.1
C9 C10 C11 121.4(6)
C9 C10 N6 120.3(6)
C11 C10 N6 118.3(6)
C6 C11 C10 118.3(6)
C6 C11 H11 120.8
C10 C11 H11 120.8
O4 C12 O3 127.4(7)
O4 C12 N6 123.0(7)
O3 C12 N6 109.5(6)
O3 C13 C15 109.8(7)
O3 C13 C16 108.3(7)
C15 C13 C16 112.2(8)
O3 C13 C14 101.5(7)
C15 C13 C14 113.0(8)
C16 C13 C14 111.5(9)
C13 C14 H14A 109.5
C13 C14 H14B 109.5
H14A C14 H14B 109.5
C13 C14 H14C 109.5
H14A C14 H14C 109.5
H14B C14 H14C 109.5
C13 C15 H15A 109.5
C13 C15 H15B 109.5
H15A C15 H15B 109.5
C13 C15 H15C 109.5
H15A C15 H15C 109.5
H15B C15 H15C 109.5
C13 C16 H16A 109.5
C13 C16 H16B 109.5
H16A C16 H16B 109.5
C13 C16 H16C 109.5
H16A C16 H16C 109.5
H16B C16 H16C 109.5
N8 C17 N10 126.1(6)
N8 C17 N7 118.6(6)
N10 C17 N7 115.1(6)
N9 C18 N10 129.5(7)
N9 C18 Cl2 114.6(5)
N10 C18 Cl2 115.9(6)
N8 C19 N9 128.9(7)
N8 C19 O5 117.4(6)
N9 C19 O5 113.8(6)
C25 C20 C21 122.1(7)
C25 C20 O5 117.6(6)
C21 C20 O5 120.1(6)
C22 C21 C20 119.5(7)
C22 C21 H21 120.3
C20 C21 H21 120.3
C21 C22 C23 119.8(7)
C21 C22 H22 120.1
C23 C22 H22 120.1
C24 C23 C22 118.0(7)
C24 C23 H23 121.0
C22 C23 H23 121.0
C25 C24 C23 123.1(7)
C25 C24 O6 117.7(6)
C23 C24 O6 119.1(6)
C20 C25 C24 117.5(6)
C20 C25 H25 121.3
C24 C25 H25 121.3
N5 C26 N4 128.9(6)
N5 C26 O6 118.8(6)
N4 C26 O6 112.3(5)
N4 C27 N3 128.3(6)
N4 C27 Cl1 116.5(5)
N3 C27 Cl1 115.1(5)
N5 C28 N3 126.4(6)
N5 C28 N2 118.7(6)
N3 C28 N2 114.9(6)
C32 C29 C31 111.6(6)
C32 C29 O8 101.6(6)
C31 C29 O8 111.0(6)
C32 C29 C30 111.2(7)
C31 C29 C30 113.0(7)
O8 C29 C30 107.7(5)
C29 C30 H30A 109.5
C29 C30 H30B 109.5
H30A C30 H30B 109.5
C29 C30 H30C 109.5
H30A C30 H30C 109.5
H30B C30 H30C 109.5
C29 C31 H31A 109.5
C29 C31 H31B 109.5
H31A C31 H31B 109.5
C29 C31 H31C 109.5
H31A C31 H31C 109.5
H31B C31 H31C 109.5
C29 C32 H32A 109.5
C29 C32 H32B 109.5
H32A C32 H32B 109.5
C29 C32 H32C 109.5
H32A C32 H32C 109.5
H32B C32 H32C 109.5
O7 C33 O8 127.3(6)
O7 C33 N11 123.4(6)
O8 C33 N11 109.3(6)
C39 C34 C35 120.5(6)
C39 C34 N11 120.5(6)
C35 C34 N11 118.9(6)
C36 C35 C34 117.7(6)
C36 C35 H35 121.2
C34 C35 H35 121.2
C35 C36 C37 122.2(6)
C35 C36 H36 118.9
C37 C36 H36 118.9
C38 C37 C36 118.6(6)
C38 C37 H37 120.7
C36 C37 H37 120.7
C39 C38 C37 120.1(6)
C39 C38 N16 119.8(6)
C37 C38 N16 120.0(6)
C38 C39 C34 120.7(6)
C38 C39 H39 119.6
C34 C39 H39 119.6
O9 C40 O10 127.5(7)
O9 C40 N16 121.6(6)
O10 C40 N16 111.0(6)
C43 C41 O10 109.8(8)
C43 C41 C44 114.3(10)
O10 C41 C44 108.2(7)
C43 C41 C42 111.9(9)
O10 C41 C42 101.5(7)
C44 C41 C42 110.4(9)
C41 C42 H42A 109.5
C41 C42 H42B 109.5
H42A C42 H42B 109.5
C41 C42 H42C 109.5
H42A C42 H42C 109.5
H42B C42 H42C 109.5
C41 C43 H43A 109.5
C41 C43 H43B 109.5
H43A C43 H43B 109.5
C41 C43 H43C 109.5
H43A C43 H43C 109.5
H43B C43 H43C 109.5
C41 C44 H44A 109.5
C41 C44 H44B 109.5
H44A C44 H44B 109.5
C41 C44 H44C 109.5
H44A C44 H44C 109.5
H44B C44 H44C 109.5
N18 C45 N17 118.9(6)
N18 C45 N20 126.3(6)
N17 C45 N20 114.8(6)
N19 C46 N20 127.8(6)
N19 C46 Cl3 116.2(5)
N20 C46 Cl3 116.0(5)
N18 C47 O11 120.2(6)
N18 C47 N19 128.1(6)
O11 C47 N19 111.7(5)
C53 C48 C49 122.7(7)
C53 C48 O11 121.5(7)
C49 C48 O11 115.7(6)
C50 C49 C48 116.4(7)
C50 C49 H49 121.8
C48 C49 H49 121.8
C51 C50 C49 123.0(8)
C51 C50 O12 121.5(7)
C49 C50 O12 115.4(7)
C50 C51 C52 117.9(7)
C50 C51 H51 121.0
C52 C51 H51 121.0
C53 C52 C51 120.2(8)
C53 C52 H52 119.9
C51 C52 H52 119.9
C48 C53 C52 119.6(8)
C48 C53 H53 120.2
C52 C53 H53 120.2
O12 C54 N15 119.9(7)
O12 C54 N14 113.2(6)
N15 C54 N14 126.9(7)
N13 C55 N14 128.0(7)
N13 C55 Cl4 117.2(6)
N14 C55 Cl4 114.8(6)
N15 C56 N13 127.2(6)
N15 C56 N12 118.8(6)
N13 C56 N12 114.0(6)

loop_
_geom_bond_atom_site_label_1
_geom_bond_atom_site_label_2
_geom_bond_distance
Cl1 C27 1.717(6)
Cl2 C18 1.733(7)
Cl3 C46 1.707(7)
Cl4 C55 1.722(7)
O1 C5 1.367(8)
O1 C1 1.463(9)
O2 C5 1.192(8)
O3 C12 1.325(8)
O3 C13 1.479(9)
O4 C12 1.205(8)
O5 C19 1.366(8)
O5 C20 1.399(8)
O6 C26 1.354(8)
O6 C24 1.414(7)
O7 C33 1.202(8)
O8 C33 1.330(8)
O8 C29 1.502(8)
O9 C40 1.205(8)
O10 C40 1.321(8)
O10 C41 1.496(10)
O11 C47 1.329(8)
O11 C48 1.418(8)
O12 C54 1.321(8)
O12 C50 1.432(9)
N1 C5 1.378(9)
N1 N2 1.400(7)
N1 C6 1.427(8)
N2 C28 1.357(8)
N2 H2 0.8800
N3 C27 1.336(8)
N3 C28 1.356(8)
N4 C27 1.329(8)
N4 C26 1.345(8)
N5 C26 1.309(8)
N5 C28 1.336(8)
N6 C12 1.374(8)
N6 N7 1.385(7)
N6 C10 1.446(8)
N7 C17 1.349(8)
N7 H7 0.8800
N8 C19 1.317(8)
N8 C17 1.334(8)
N9 C18 1.313(9)
N9 C19 1.332(9)
N10 C18 1.320(9)
N10 C17 1.348(8)
N11 N12 1.394(7)
N11 C33 1.410(8)
N11 C34 1.410(8)
N12 C56 1.363(8)
N12 H12 0.8800
N13 C55 1.312(9)
N13 C56 1.344(8)
N14 C54 1.335(9)
N14 C55 1.335(10)
N15 C54 1.325(9)
N15 C56 1.326(9)
N16 C40 1.380(8)
N16 N17 1.397(7)
N16 C38 1.412(8)
N17 C45 1.353(8)
N17 H17 0.8800
N18 C47 1.320(8)
N18 C45 1.343(8)
N19 C46 1.316(9)
N19 C47 1.350(8)
N20 C46 1.326(8)
N20 C45 1.358(8)
C1 C3 1.502(12)
C1 C4 1.505(13)
C1 C2 1.541(12)
C2 H2A 0.9800
C2 H2B 0.9800
C2 H2C 0.9800
C3 H3A 0.9800
C3 H3B 0.9800
C3 H3C 0.9800
C4 H4A 0.9800
C4 H4B 0.9800
C4 H4C 0.9800
C6 C11 1.387(9)
C6 C7 1.408(9)
C7 C8 1.384(10)
C7 H7A 0.9500
C8 C9 1.352(10)
C8 H8 0.9500
C9 C10 1.363(9)
C9 H9 0.9500
C10 C11 1.402(9)
C11 H11 0.9500
C13 C15 1.479(11)
C13 C16 1.512(13)
C13 C14 1.512(12)
C14 H14A 0.9800
C14 H14B 0.9800
C14 H14C 0.9800
C15 H15A 0.9800
C15 H15B 0.9800
C15 H15C 0.9800
C16 H16A 0.9800
C16 H16B 0.9800
C16 H16C 0.9800
C20 C25 1.358(9)
C20 C21 1.388(10)
C21 C22 1.366(10)
C21 H21 0.9500
C22 C23 1.403(10)
C22 H22 0.9500
C23 C24 1.376(10)
C23 H23 0.9500
C24 C25 1.369(9)
C25 H25 0.9500
C29 C32 1.497(10)
C29 C31 1.501(10)
C29 C30 1.519(10)
C30 H30A 0.9800
C30 H30B 0.9800
C30 H30C 0.9800
C31 H31A 0.9800
C31 H31B 0.9800
C31 H31C 0.9800
C32 H32A 0.9800
C32 H32B 0.9800
C32 H32C 0.9800
C34 C39 1.382(9)
C34 C35 1.405(9)
C35 C36 1.377(9)
C35 H35 0.9500
C36 C37 1.396(10)
C36 H36 0.9500
C37 C38 1.393(9)
C37 H37 0.9500
C38 C39 1.368(8)
C39 H39 0.9500
C41 C43 1.483(12)
C41 C44 1.500(13)
C41 C42 1.502(12)
C42 H42A 0.9800
C42 H42B 0.9800
C42 H42C 0.9800
C43 H43A 0.9800
C43 H43B 0.9800
C43 H43C 0.9800
C44 H44A 0.9800
C44 H44B 0.9800
C44 H44C 0.9800
C48 C53 1.341(10)
C48 C49 1.386(10)
C49 C50 1.377(9)
C49 H49 0.9500
C50 C51 1.370(10)
C51 C52 1.391(11)
C51 H51 0.9500
C52 C53 1.377(10)
C52 H52 0.9500
C53 H53 0.9500

loop_
_geom_torsion_atom_site_label_1
_geom_torsion_atom_site_label_2
_geom_torsion_atom_site_label_3
_geom_torsion_atom_site_label_4
_geom_torsion
C5 N1 N2 C28 66.2(8)
C6 N1 N2 C28 -105.5(6)
C12 N6 N7 C17 -95.5(7)
C10 N6 N7 C17 93.3(7)
C33 N11 N12 C56 -78.0(7)
C34 N11 N12 C56 100.7(7)
C40 N16 N17 C45 81.6(8)
C38 N16 N17 C45 -99.9(7)
C5 O1 C1 C3 -177.9(7)
C5 O1 C1 C4 -57.5(10)
C5 O1 C1 C2 66.4(9)
C1 O1 C5 O2 7.4(12)
C1 O1 C5 N1 -174.3(6)
N2 N1 C5 O2 -167.8(7)
C6 N1 C5 O2 3.4(12)
N2 N1 C5 O1 13.9(8)
C6 N1 C5 O1 -174.9(5)
C5 N1 C6 C11 -32.0(10)
N2 N1 C6 C11 139.2(6)
C5 N1 C6 C7 147.3(6)
N2 N1 C6 C7 -41.5(8)
C11 C6 C7 C8 -0.2(10)
N1 C6 C7 C8 -179.5(6)
C6 C7 C8 C9 1.8(11)
C7 C8 C9 C10 -0.6(11)
C8 C9 C10 C11 -2.1(10)
C8 C9 C10 N6 -179.3(6)
C12 N6 C10 C9 -132.7(7)
N7 N6 C10 C9 37.4(8)
C12 N6 C10 C11 50.1(9)
N7 N6 C10 C11 -139.8(5)
C7 C6 C11 C10 -2.4(9)
N1 C6 C11 C10 176.9(5)
C9 C10 C11 C6 3.6(9)
N6 C10 C11 C6 -179.2(5)
C13 O3 C12 O4 3.5(12)
C13 O3 C12 N6 -179.8(6)
N7 N6 C12 O4 9.4(10)
C10 N6 C12 O4 179.5(6)
N7 N6 C12 O3 -167.5(5)
C10 N6 C12 O3 2.6(9)
C12 O3 C13 C15 -63.0(10)
C12 O3 C13 C16 59.8(10)
C12 O3 C13 C14 177.3(7)
C19 N8 C17 N10 -5.5(9)
C19 N8 C17 N7 178.7(6)
C18 N10 C17 N8 3.6(9)
C18 N10 C17 N7 179.5(6)
N6 N7 C17 N8 -8.6(9)
N6 N7 C17 N10 175.2(5)
C19 N9 C18 N10 -1.0(11)
C19 N9 C18 Cl2 180.0(5)
C17 N10 C18 N9 0.0(11)
C17 N10 C18 Cl2 179.0(5)
C17 N8 C19 N9 4.4(11)
C17 N8 C19 O5 -177.6(6)
C18 N9 C19 N8 -1.5(11)
C18 N9 C19 O5 -179.6(6)
C20 O5 C19 N8 3.2(9)
C20 O5 C19 N9 -178.5(6)
C19 O5 C20 C25 -120.0(7)
C19 O5 C20 C21 63.5(8)
C25 C20 C21 C22 0.5(10)
O5 C20 C21 C22 176.9(6)
C20 C21 C22 C23 -0.3(10)
C21 C22 C23 C24 0.0(10)
C22 C23 C24 C25 0.1(10)
C22 C23 C24 O6 -175.3(6)
C26 O6 C24 C25 103.1(7)
C26 O6 C24 C23 -81.3(8)
C21 C20 C25 C24 -0.4(10)
O5 C20 C25 C24 -176.9(6)
C23 C24 C25 C20 0.1(10)
O6 C24 C25 C20 175.5(6)
C28 N5 C26 N4 1.8(10)
C28 N5 C26 O6 179.7(6)
C27 N4 C26 N5 -3.1(10)
C27 N4 C26 O6 178.8(6)
C24 O6 C26 N5 6.2(9)
C24 O6 C26 N4 -175.5(6)
C26 N4 C27 N3 3.0(10)
C26 N4 C27 Cl1 -175.8(5)
C28 N3 C27 N4 -1.7(10)
C28 N3 C27 Cl1 177.2(5)
C26 N5 C28 N3 0.0(10)
C26 N5 C28 N2 178.5(6)
C27 N3 C28 N5 0.0(10)
C27 N3 C28 N2 -178.6(6)
N1 N2 C28 N5 19.3(9)
N1 N2 C28 N3 -162.0(5)
C33 O8 C29 C32 -178.8(6)
C33 O8 C29 C31 -60.0(8)
C33 O8 C29 C30 64.3(8)
C29 O8 C33 O7 15.9(10)
C29 O8 C33 N11 -166.9(5)
N12 N11 C33 O7 20.0(9)
C34 N11 C33 O7 -158.6(6)
N12 N11 C33 O8 -157.3(5)
C34 N11 C33 O8 24.1(8)
N12 N11 C34 C39 -138.2(6)
C33 N11 C34 C39 40.4(9)
N12 N11 C34 C35 41.3(8)
C33 N11 C34 C35 -140.2(6)
C39 C34 C35 C36 -2.2(9)
N11 C34 C35 C36 178.4(5)
C34 C35 C36 C37 0.3(10)
C35 C36 C37 C38 0.1(10)
C36 C37 C38 C39 1.4(10)
C36 C37 C38 N16 179.7(6)
C40 N16 C38 C39 -47.4(9)
N17 N16 C38 C39 134.1(6)
C40 N16 C38 C37 134.2(7)
N17 N16 C38 C37 -44.2(8)
C37 C38 C39 C34 -3.3(9)
N16 C38 C39 C34 178.4(5)
C35 C34 C39 C38 3.7(9)
N11 C34 C39 C38 -176.9(5)
C41 O10 C40 O9 3.1(12)
C41 O10 C40 N16 -177.7(6)
N17 N16 C40 O9 177.5(7)
C38 N16 C40 O9 -1.0(11)
N17 N16 C40 O10 -1.8(8)
C38 N16 C40 O10 179.8(6)
C40 O10 C41 C43 -63.7(10)
C40 O10 C41 C44 61.6(10)
C40 O10 C41 C42 177.8(7)
C47 N18 C45 N17 179.4(6)
C47 N18 C45 N20 0.6(10)
N16 N17 C45 N18 10.0(9)
N16 N17 C45 N20 -171.0(6)
C46 N20 C45 N18 2.0(10)
C46 N20 C45 N17 -176.9(6)
C47 N19 C46 N20 2.8(11)
C47 N19 C46 Cl3 -177.0(5)
C45 N20 C46 N19 -3.9(11)
C45 N20 C46 Cl3 175.9(5)
C45 N18 C47 O11 178.7(6)
C45 N18 C47 N19 -2.0(10)
C48 O11 C47 N18 2.0(10)
C48 O11 C47 N19 -177.4(6)
C46 N19 C47 N18 0.6(11)
C46 N19 C47 O11 179.9(6)
C47 O11 C48 C53 -77.8(8)
C47 O11 C48 C49 105.0(7)
C53 C48 C49 C50 -3.1(10)
O11 C48 C49 C50 174.1(6)
C48 C49 C50 C51 2.2(10)
C48 C49 C50 O12 -173.8(6)
C54 O12 C50 C51 78.4(9)
C54 O12 C50 C49 -105.6(8)
C49 C50 C51 C52 -1.1(11)
O12 C50 C51 C52 174.6(6)
C50 C51 C52 C53 0.9(11)
C49 C48 C53 C52 3.0(11)
O11 C48 C53 C52 -174.0(6)
C51 C52 C53 C48 -1.8(11)
C50 O12 C54 N15 0.8(11)
C50 O12 C54 N14 -177.9(6)
C56 N15 C54 O12 -176.1(7)
C56 N15 C54 N14 2.5(11)
C55 N14 C54 O12 178.7(6)
C55 N14 C54 N15 0.1(11)
C56 N13 C55 N14 1.9(11)
C56 N13 C55 Cl4 178.9(5)
C54 N14 C55 N13 -2.5(11)
C54 N14 C55 Cl4 -179.6(6)
C54 N15 C56 N13 -3.3(10)
C54 N15 C56 N12 179.0(6)
C55 N13 C56 N15 1.3(10)
C55 N13 C56 N12 179.1(6)
N11 N12 C56 N15 -10.9(9)
N11 N12 C56 N13 171.0(6)
